data_7006424
loop_
_publ_author_name
'Ghosh, Tamal'
'Maiya, Bhaskar G.'
'Samanta, Anunay'

_publ_section_title
;
 A colorimetric chemosensor for both fluoride and transition metal ions
 based on dipyrrolyl derivative.
;
_journal_issue 6
_journal_name_full 'Dalton transactions (Cambridge, England : 2003)'
_journal_page_first 795
_journal_page_last 801
_journal_paper_doi 10.1039/b510469f
_journal_year 2006
_chemical_formula_sum 'C15 H15 N5 O2'
_chemical_formula_weight 297.32
_chemical_name_systematic
;
?
;
_space_group_IT_number 2
_symmetry_cell_setting triclinic
_symmetry_space_group_name_Hall '-P 1'
_symmetry_space_group_name_H-M 'P -1'
_atom_sites_solution_hydrogens geom
_atom_sites_solution_primary direct
_atom_sites_solution_secondary difmap
_audit_creation_method SHELXL-97
_cell_angle_alpha 83.376(2)
_cell_angle_beta 89.496(2)
_cell_angle_gamma 75.250(2)
_cell_formula_units_Z 2
_cell_length_a 6.7615(6)
_cell_length_b 9.3751(9)
_cell_length_c 12.2200(11)
_cell_measurement_reflns_used 3176
_cell_measurement_temperature 298
_cell_measurement_theta_max 27.19
_cell_measurement_theta_min 2.26
_cell_volume 743.92(12)
_computing_cell_refinement 'BRUKER SMART'
_computing_data_collection 'BRUKER SMART'
_computing_data_reduction 'BRUKER SAINT'
_computing_molecular_graphics 'Ortep-3 for Windows/Platon'
_computing_publication_material 'Bruker SHELXTL'
_computing_structure_refinement 'SHELXL-97 (Sheldrick, 1997)'
_computing_structure_solution 'SHELXS-97 (Sheldrick, 1990)'
_diffrn_ambient_temperature 298
_diffrn_measured_fraction_theta_full 0.937
_diffrn_measured_fraction_theta_max 0.937
_diffrn_measurement_device_type 'CCD area detector'
_diffrn_measurement_method 'phi and omega scans'
_diffrn_radiation_monochromator graphite
_diffrn_radiation_source 'fine-focus sealed tube'
_diffrn_radiation_type MoK\a
_diffrn_radiation_wavelength 0.71073
_diffrn_reflns_av_R_equivalents 0.0188
_diffrn_reflns_av_sigmaI/netI 0.0213
_diffrn_reflns_limit_h_max 8
_diffrn_reflns_limit_h_min -8
_diffrn_reflns_limit_k_max 12
_diffrn_reflns_limit_k_min -11
_diffrn_reflns_limit_l_max 16
_diffrn_reflns_limit_l_min -16
_diffrn_reflns_number 8661
_diffrn_reflns_theta_full 28.27
_diffrn_reflns_theta_max 28.27
_diffrn_reflns_theta_min 1.68
_diffrn_standards_decay_% 0
_exptl_absorpt_coefficient_mu 0.093
_exptl_absorpt_correction_T_max 0.9926
_exptl_absorpt_correction_T_min 0.9639
_exptl_absorpt_correction_type multi-scan
_exptl_absorpt_process_details 'SADABS-Bruker Nonius area detector scaling and absorption correction - V2.10'
_exptl_crystal_colour Yellow
_exptl_crystal_density_diffrn 1.327
_exptl_crystal_density_method 'not measured'
_exptl_crystal_description Block
_exptl_crystal_F_000 312
_exptl_crystal_size_max 0.40
_exptl_crystal_size_mid 0.24
_exptl_crystal_size_min 0.08
_refine_diff_density_max 1.034
_refine_diff_density_min -0.304
_refine_diff_density_rms 0.055
_refine_ls_extinction_method none
_refine_ls_goodness_of_fit_ref 1.060
_refine_ls_hydrogen_treatment mixed
_refine_ls_matrix_type full
_refine_ls_number_parameters 219
_refine_ls_number_reflns 3453
_refine_ls_number_restraints 3
_refine_ls_restrained_S_all 1.059
_refine_ls_R_factor_all 0.0792
_refine_ls_R_factor_gt 0.0651
_refine_ls_shift/su_max 0.000
_refine_ls_shift/su_mean 0.000
_refine_ls_structure_factor_coef Fsqd
_refine_ls_weighting_details 'calc w=1/[\s^2^(Fo^2^)+(0.1058P)^2^+0.2795P] where P=(Fo^2^+2Fc^2^)/3'
_refine_ls_weighting_scheme calc
_refine_ls_wR_factor_gt 0.1874
_refine_ls_wR_factor_ref 0.2003
_reflns_number_gt 2678
_reflns_number_total 3453
_reflns_threshold_expression >2sigma(I)
_cod_data_source_file b510469f.txt
_cod_data_source_block dppp
_cod_depositor_comments
;
The following automatic conversions were performed:
'_symmetry_cell_setting' value 'Triclinic' changed to 'triclinic'
according to '/home/saulius/struct/CIF-dictionaries/cif_core.dic'
dictionary named 'cif_core.dic' version 2.4.1 from 2010-06-29.

Automatic conversion script
Id: cif_fix_enum 1527 2010-12-29 10:47:43Z saulius 
;
_cod_original_sg_symbol_H-M P-1
_cod_database_code 7006424

loop_
_symmetry_equiv_pos_as_xyz
'x, y, z'
'-x, -y, -z'

loop_
_atom_site_label
_atom_site_type_symbol
_atom_site_fract_x
_atom_site_fract_y
_atom_site_fract_z
_atom_site_U_iso_or_equiv
_atom_site_adp_type
_atom_site_occupancy
_atom_site_symmetry_multiplicity
_atom_site_calc_flag
_atom_site_refinement_flags
_atom_site_disorder_assembly
_atom_site_disorder_group
H5 H 0.794(4) 0.620(3) 0.766(2) 0.048(7) Uiso 1 1 d . . .
H4 H 0.630(4) 1.324(3) 0.768(2) 0.056(8) Uiso 1 1 d . . .
N2 N 0.7134(2) 1.09555(18) 0.90211(14) 0.0415(4) Uani 1 1 d . . .
N1 N 0.8405(2) 0.78630(17) 0.90911(14) 0.0411(4) Uani 1 1 d . . .
C11 C 0.8046(3) 0.8511(2) 1.00330(16) 0.0395(4) Uani 1 1 d . . .
N3 N 0.8299(3) 0.7599(2) 1.09966(15) 0.0495(4) Uani 1 1 d . . .
C6 C 0.8127(3) 0.8727(2) 0.81386(16) 0.0393(4) Uani 1 1 d . . .
C13 C 0.7281(3) 1.0699(2) 1.09925(17) 0.0453(5) Uani 1 1 d . . .
H13 H 0.6942 1.1723 1.0999 0.054 Uiso 1 1 calc R . .
C12 C 0.7507(3) 1.0073(2) 0.99983(16) 0.0394(4) Uani 1 1 d . . .
C5 C 0.7348(3) 1.0324(2) 0.81047(16) 0.0390(4) Uani 1 1 d . . .
C7 C 0.8723(3) 0.7964(2) 0.71638(17) 0.0451(5) Uani 1 1 d . . .
N4 N 0.8580(3) 0.6532(2) 0.71605(17) 0.0509(5) Uani 1 1 d . . .
C15 C 0.8052(3) 0.8229(3) 1.19222(19) 0.0530(5) Uani 1 1 d . . .
H15 H 0.8207 0.7617 1.2588 0.064 Uiso 1 1 calc R . .
N5 N 0.6128(3) 1.2815(2) 0.71536(18) 0.0521(5) Uani 1 1 d . . .
C4 C 0.6631(3) 1.1316(2) 0.70997(18) 0.0453(5) Uani 1 1 d . . .
C14 C 0.7569(3) 0.9769(3) 1.19475(18) 0.0524(5) Uani 1 1 d . . .
H14 H 0.7446 1.0155 1.2620 0.063 Uiso 1 1 calc R . .
C3 C 0.5967(4) 1.1117(3) 0.60777(19) 0.0565(6) Uani 1 1 d . . .
H3 H 0.6113 1.0212 0.5803 0.068 Uiso 1 1 calc R . .
C8 C 0.9765(4) 0.8296(3) 0.62378(19) 0.0558(6) Uani 1 1 d . . .
H8 H 1.0083 0.9194 0.6021 0.067 Uiso 1 1 calc R . .
C2 C 0.5039(4) 1.2515(3) 0.5529(2) 0.0678(7) Uani 1 1 d . . .
H2 H 0.4441 1.2712 0.4827 0.081 Uiso 1 1 calc R . .
C10 C 0.9478(4) 0.5986(3) 0.6258(2) 0.0634(7) Uani 1 1 d . . .
H10 H 0.9551 0.5045 0.6062 0.076 Uiso 1 1 calc R . .
C1 C 0.5169(4) 1.3524(3) 0.6203(2) 0.0643(7) Uani 1 1 d . . .
H1 H 0.4677 1.4547 0.6042 0.077 Uiso 1 1 calc R . .
C9 C 1.0259(4) 0.7030(3) 0.5680(2) 0.0668(7) Uani 1 1 d . . .
H9 H 1.0989 0.6927 0.5033 0.080 Uiso 1 1 calc R . .
O1 O 0.3807(4) 0.4983(2) 0.13886(17) 0.0677(5) Uani 1 1 d . . .
H23 H 0.505(6) 0.486(4) 0.131(3) 0.081 Uiso 1 1 d . . .
H22 H 0.323(5) 0.505(4) 0.078(3) 0.081 Uiso 1 1 d . . .
O2 O 0.7935(3) 0.4668(2) 0.07376(18) 0.0720(5) Uani 1 1 d D . .
H20 H 0.836(4) 0.5516(15) 0.092(3) 0.086 Uiso 1 1 d D . .
H19 H 0.911(3) 0.3851(16) 0.092(3) 0.086 Uiso 1 1 d D . .

loop_
_atom_site_aniso_label
_atom_site_aniso_U_11
_atom_site_aniso_U_22
_atom_site_aniso_U_33
_atom_site_aniso_U_23
_atom_site_aniso_U_13
_atom_site_aniso_U_12
N2 0.0392(9) 0.0379(8) 0.0485(9) -0.0068(7) 0.0005(7) -0.0108(6)
N1 0.0415(9) 0.0352(8) 0.0466(9) -0.0056(7) 0.0010(7) -0.0096(6)
C11 0.0345(9) 0.0395(10) 0.0448(10) -0.0039(8) 0.0003(7) -0.0103(7)
N3 0.0506(10) 0.0481(10) 0.0495(10) -0.0010(8) 0.0000(8) -0.0139(8)
C6 0.0353(9) 0.0401(10) 0.0440(10) -0.0067(8) 0.0011(7) -0.0115(7)
C13 0.0400(10) 0.0485(11) 0.0515(12) -0.0156(9) 0.0017(8) -0.0145(8)
C12 0.0311(9) 0.0419(10) 0.0475(11) -0.0085(8) 0.0015(7) -0.0119(7)
C5 0.0332(9) 0.0393(10) 0.0458(10) -0.0044(8) 0.0005(7) -0.0119(7)
C7 0.0445(11) 0.0435(11) 0.0477(11) -0.0095(8) 0.0000(8) -0.0100(8)
N4 0.0597(12) 0.0442(10) 0.0510(11) -0.0125(8) 0.0016(9) -0.0139(8)
C15 0.0482(12) 0.0651(14) 0.0463(12) 0.0010(10) 0.0001(9) -0.0186(10)
N5 0.0549(11) 0.0434(10) 0.0554(11) 0.0013(9) 0.0017(9) -0.0110(8)
C4 0.0429(10) 0.0438(11) 0.0485(11) -0.0010(9) 0.0025(8) -0.0120(8)
C14 0.0479(12) 0.0710(15) 0.0446(11) -0.0177(10) 0.0037(9) -0.0222(10)
C3 0.0573(13) 0.0614(14) 0.0504(13) -0.0010(10) -0.0049(10) -0.0166(11)
C8 0.0573(13) 0.0637(14) 0.0519(13) -0.0139(11) 0.0088(10) -0.0225(11)
C2 0.0654(16) 0.0769(18) 0.0552(14) 0.0124(13) -0.0077(12) -0.0163(13)
C10 0.0688(16) 0.0590(14) 0.0647(15) -0.0276(12) 0.0035(12) -0.0114(12)
C1 0.0620(15) 0.0534(14) 0.0665(15) 0.0168(12) 0.0007(12) -0.0054(11)
C9 0.0604(15) 0.0869(19) 0.0585(15) -0.0304(14) 0.0134(11) -0.0194(13)
O1 0.0732(12) 0.0723(12) 0.0639(11) -0.0066(9) 0.0021(9) -0.0308(10)
O2 0.0618(11) 0.0626(11) 0.0878(14) -0.0061(10) -0.0082(9) -0.0097(9)

loop_
_atom_type_symbol
_atom_type_description
_atom_type_scat_dispersion_real
_atom_type_scat_dispersion_imag
_atom_type_scat_source
C C 0.0033 0.0016 'International Tables Vol C Tables 4.2.6.8 and 6.1.1.4'
H H 0.0000 0.0000 'International Tables Vol C Tables 4.2.6.8 and 6.1.1.4'
N N 0.0061 0.0033 'International Tables Vol C Tables 4.2.6.8 and 6.1.1.4'
O O 0.0106 0.0060 'International Tables Vol C Tables 4.2.6.8 and 6.1.1.4'

loop_
_geom_angle_atom_site_label_1
_geom_angle_atom_site_label_2
_geom_angle_atom_site_label_3
_geom_angle
_geom_angle_site_symmetry_1
_geom_angle_site_symmetry_3
_geom_angle_publ_flag
C5 N2 C12 118.57(17) . . ?
C6 N1 C11 118.43(16) . . ?
N1 C11 N3 117.23(17) . . ?
N1 C11 C12 120.51(18) . . ?
N3 C11 C12 122.22(18) . . ?
C15 N3 C11 117.45(19) . . ?
N1 C6 C5 120.66(17) . . ?
N1 C6 C7 115.43(17) . . ?
C5 C6 C7 123.87(18) . . ?
C14 C13 C12 118.2(2) . . ?
N2 C12 C13 120.44(18) . . ?
N2 C12 C11 120.77(18) . . ?
C13 C12 C11 118.74(19) . . ?
N2 C5 C6 120.45(17) . . ?
N2 C5 C4 115.55(18) . . ?
C6 C5 C4 123.88(18) . . ?
N4 C7 C8 107.08(19) . . ?
N4 C7 C6 119.69(19) . . ?
C8 C7 C6 132.3(2) . . ?
C10 N4 C7 109.3(2) . . ?
N3 C15 C14 123.3(2) . . ?
C1 N5 C4 109.2(2) . . ?
N5 C4 C3 106.5(2) . . ?
N5 C4 C5 118.40(19) . . ?
C3 C4 C5 134.0(2) . . ?
C13 C14 C15 120.1(2) . . ?
C4 C3 C2 107.9(2) . . ?
C7 C8 C9 107.3(2) . . ?
C1 C2 C3 107.2(2) . . ?
N4 C10 C9 108.9(2) . . ?
C2 C1 N5 109.2(2) . . ?
C10 C9 C8 107.3(2) . . ?

loop_
_geom_bond_atom_site_label_1
_geom_bond_atom_site_label_2
_geom_bond_distance
_geom_bond_site_symmetry_2
_geom_bond_publ_flag
N2 C5 1.316(3) . ?
N2 C12 1.358(3) . ?
N1 C6 1.325(3) . ?
N1 C11 1.354(3) . ?
C11 N3 1.358(3) . ?
C11 C12 1.412(3) . ?
N3 C15 1.325(3) . ?
C6 C5 1.450(3) . ?
C6 C7 1.461(3) . ?
C13 C14 1.357(3) . ?
C13 C12 1.400(3) . ?
C5 C4 1.458(3) . ?
C7 N4 1.371(3) . ?
C7 C8 1.375(3) . ?
N4 C10 1.344(3) . ?
C15 C14 1.401(3) . ?
N5 C1 1.352(3) . ?
N5 C4 1.368(3) . ?
C4 C3 1.379(3) . ?
C3 C2 1.396(4) . ?
C8 C9 1.401(4) . ?
C2 C1 1.343(4) . ?
C10 C9 1.354(4) . ?

loop_
_cod_related_entry_id
_cod_related_entry_database
_cod_related_entry_code
1 ChemSpider 30652697
